data_7213985
loop_
_publ_author_name
'Woodall, Christopher H.'
'Brayshaw, Simon K.'
'Schiffers, Stefanie'
'Allan, David R.'
'Parsons, Simon'
'Valiente, Rafael'
'Raithby, Paul R.'

_publ_section_title
;
 High-pressure crystallographic and spectroscopic studies on two molecular
 dithienylethene switches
;
_journal_issue 11
_journal_name_full CrystEngComm
_journal_page_first 2119
_journal_paper_doi 10.1039/c3ce41933a
_journal_volume 16
_journal_year 2014
_chemical_formula_moiety 'C17 H14 F6 S2'
_chemical_formula_sum 'C17 H14 F6 S2'
_chemical_formula_weight 396.42
_chemical_name_common DimethylthiopheneDTE
_chemical_name_systematic
;
 1,2-Bis(2,5-dimethylthiophen-3-yl) perfluorocyclopentene
;
_space_group_IT_number 15
_symmetry_cell_setting monoclinic
_symmetry_space_group_name_Hall '-C 2yc'
_symmetry_space_group_name_H-M 'C 1 2/c 1'
_atom_sites_solution_hydrogens geom
_atom_sites_solution_primary direct
_atom_sites_solution_secondary difmap
_audit_creation_method SHELXL-97
_cell_angle_alpha 90.00
_cell_angle_beta 122.177(6)
_cell_angle_gamma 90.00
_cell_formula_units_Z 4
_cell_length_a 20.5687(10)
_cell_length_b 8.8331(2)
_cell_length_c 11.4381(5)
_cell_measurement_reflns_used 14951
_cell_measurement_temperature 293
_cell_measurement_theta_max 32.8908
_cell_measurement_theta_min 2.9082
_cell_volume 1758.95(17)
_computing_cell_refinement
;
CrysAlisPro, Oxford Diffraction Ltd.,
Version 1.171.34.9 (release 08-12-2009 CrysAlis171 .NET)
(compiled Dec  8 2009,17:31:18)
;
_computing_data_collection
;
CrysAlisPro, Oxford Diffraction Ltd.,
Version 1.171.34.9 (release 08-12-2009 CrysAlis171 .NET)
(compiled Dec  8 2009,17:31:18)
;
_computing_data_reduction
;
CrysAlisPro, Oxford Diffraction Ltd.,
Version 1.171.34.9 (release 08-12-2009 CrysAlis171 .NET)
(compiled Dec  8 2009,17:31:18)
;
_computing_structure_refinement 'SHELXL-97 (Sheldrick, 1997)'
_computing_structure_solution 'SIR92 (Altomare et al., 1994)'
_diffrn_ambient_temperature 293
_diffrn_detector_area_resol_mean 10.3795
_diffrn_measured_fraction_theta_full 0.996
_diffrn_measured_fraction_theta_max 0.959
_diffrn_measurement_device_type 'Xcalibur, Atlas, Gemini ultra'
_diffrn_measurement_method '\w scans'
_diffrn_radiation_monochromator graphite
_diffrn_radiation_source 'fine-focus sealed tube'
_diffrn_radiation_type MoK\a
_diffrn_radiation_wavelength 0.71073
_diffrn_reflns_av_R_equivalents 0.0327
_diffrn_reflns_av_sigmaI/netI 0.0128
_diffrn_reflns_limit_h_max 30
_diffrn_reflns_limit_h_min -31
_diffrn_reflns_limit_k_max 13
_diffrn_reflns_limit_k_min -13
_diffrn_reflns_limit_l_max 17
_diffrn_reflns_limit_l_min -16
_diffrn_reflns_number 55042
_diffrn_reflns_theta_full 25.00
_diffrn_reflns_theta_max 32.97
_diffrn_reflns_theta_min 2.91
_exptl_absorpt_coefficient_mu 0.359
_exptl_absorpt_correction_T_max 1.00000
_exptl_absorpt_correction_T_min 0.89224
_exptl_absorpt_correction_type multi-scan
_exptl_absorpt_process_details
;
CrysAlisPro, Agilent Technologies,
Version 1.171.35.15 (release 03-08-2011 CrysAlis171 .NET)
(compiled Aug  3 2011,13:03:54)
Empirical absorption correction using spherical harmonics,
 implemented in SCALE3 ABSPACK scaling algorithm.
;
_exptl_crystal_colour colourless
_exptl_crystal_density_diffrn 1.497
_exptl_crystal_density_method 'not measured'
_exptl_crystal_description block
_exptl_crystal_F_000 808
_exptl_crystal_size_max 0.12
_exptl_crystal_size_mid 0.11
_exptl_crystal_size_min 0.10
_refine_diff_density_max 0.300
_refine_diff_density_min -0.254
_refine_diff_density_rms 0.044
_refine_ls_extinction_coef 0.0069(10)
_refine_ls_extinction_expression Fc^*^=kFc[1+0.001xFc^2^\l^3^/sin(2\q)]^-1/4^
_refine_ls_extinction_method SHELXL
_refine_ls_goodness_of_fit_ref 0.963
_refine_ls_hydrogen_treatment constr
_refine_ls_matrix_type full
_refine_ls_number_parameters 154
_refine_ls_number_reflns 3177
_refine_ls_number_restraints 28
_refine_ls_restrained_S_all 0.960
_refine_ls_R_factor_all 0.0577
_refine_ls_R_factor_gt 0.0410
_refine_ls_shift/su_max 0.000
_refine_ls_shift/su_mean 0.000
_refine_ls_structure_factor_coef Fsqd
_refine_ls_weighting_details 'calc w=1/[\s^2^(Fo^2^)+(0.0538P)^2^+1.4525P] where P=(Fo^2^+2Fc^2^)/3'
_refine_ls_weighting_scheme calc
_refine_ls_wR_factor_gt 0.1143
_refine_ls_wR_factor_ref 0.1293
_reflns_number_gt 2453
_reflns_number_total 3177
_reflns_threshold_expression >2sigma(I)
_cod_data_source_file c3ce41933a.txt
_cod_data_source_block 0.00GPaDimethylthiopheneDTE(NOTINCELL)
_cod_depositor_comments
;
The following automatic conversions were performed:

'_symmetry_cell_setting' value 'Monoclinic' changed to 'monoclinic'
according to
/usr/data/users/saulius/automatic-downloads/current/RSC/lib/dictionaries/cif_core.dic
dictionary named 'cif_core.dic' version 2.4.2 from 2011-04-26.

Automatic conversion script
Id: cif_fix_values 2281 2013-09-26 08:29:07Z andrius 
;
_cod_original_cell_volume 1758.95(12)
_cod_database_code 7213985

loop_
_symmetry_equiv_pos_as_xyz
'x, y, z'
'-x, y, -z+1/2'
'x+1/2, y+1/2, z'
'-x+1/2, y+1/2, -z+1/2'
'-x, -y, -z'
'x, -y, z-1/2'
'-x+1/2, -y+1/2, -z'
'x+1/2, -y+1/2, z-1/2'

loop_
_atom_site_label
_atom_site_type_symbol
_atom_site_fract_x
_atom_site_fract_y
_atom_site_fract_z
_atom_site_U_iso_or_equiv
_atom_site_adp_type
_atom_site_occupancy
_atom_site_symmetry_multiplicity
_atom_site_calc_flag
_atom_site_refinement_flags
_atom_site_disorder_assembly
_atom_site_disorder_group
S1 S 0.32895(2) 0.96348(4) 0.06725(4) 0.05453(14) Uani 1 1 d D A .
C1 C 0.46324(6) 0.59984(12) 0.19578(11) 0.0379(2) Uani 1 1 d D . .
C2A C 0.4359(4) 0.4475(9) 0.1368(8) 0.0475(15) Uani 0.50 1 d PD A 1
C2B C 0.4358(5) 0.4333(9) 0.1630(8) 0.0508(16) Uani 0.50 1 d PD A 2
C3 C 0.5000 0.3379(2) 0.2500 0.0653(6) Uani 1 2 d SD . .
C11 C 0.43775(9) 0.88206(18) 0.33880(14) 0.0558(3) Uani 1 1 d D A .
H11A H 0.4522 0.7896 0.3909 0.084 Uiso 1 1 calc R . .
H11B H 0.4028 0.9373 0.3541 0.084 Uiso 1 1 calc R . .
H11C H 0.4828 0.9422 0.3679 0.084 Uiso 1 1 calc R . .
C12 C 0.39964(7) 0.84627(14) 0.18820(12) 0.0414(2) Uani 1 1 d D . .
C13 C 0.41001(6) 0.72538(13) 0.12461(11) 0.0375(2) Uani 1 1 d D A .
C14 C 0.35939(7) 0.73014(16) -0.02306(12) 0.0447(3) Uani 1 1 d D . .
H14 H 0.3591 0.6565 -0.0815 0.054 Uiso 1 1 calc R A .
C15 C 0.31232(7) 0.85154(17) -0.06899(13) 0.0488(3) Uani 1 1 d D A .
C16 C 0.25141(9) 0.8909(3) -0.21554(16) 0.0699(5) Uani 1 1 d . . .
H16A H 0.2584 0.9936 -0.2344 0.105 Uiso 1 1 calc R A .
H16B H 0.2016 0.8804 -0.2281 0.105 Uiso 1 1 calc R . .
H16C H 0.2554 0.8240 -0.2776 0.105 Uiso 1 1 calc R . .
F1A F 0.4368(2) 0.4221(4) 0.0206(4) 0.0778(9) Uani 0.50 1 d PD A 1
F2A F 0.36401(14) 0.4143(3) 0.1033(3) 0.0777(8) Uani 0.50 1 d PD A 1
F1B F 0.4021(2) 0.4036(4) 0.0281(3) 0.0832(11) Uani 0.50 1 d PD A 2
F2B F 0.38253(16) 0.4066(3) 0.1952(4) 0.0862(8) Uani 0.50 1 d PD A 2
F3A F 0.53503(16) 0.2904(4) 0.1723(3) 0.0893(8) Uani 0.50 1 d PD A -1
F3B F 0.49330(18) 0.2142(3) 0.2980(3) 0.0914(9) Uani 0.50 1 d PD A -1

loop_
_atom_site_aniso_label
_atom_site_aniso_U_11
_atom_site_aniso_U_22
_atom_site_aniso_U_33
_atom_site_aniso_U_23
_atom_site_aniso_U_13
_atom_site_aniso_U_12
S1 0.0506(2) 0.0525(2) 0.0574(2) 0.01275(14) 0.02667(17) 0.01647(14)
C1 0.0385(5) 0.0345(5) 0.0343(5) -0.0023(4) 0.0150(4) -0.0017(4)
C2A 0.0396(18) 0.0360(18) 0.050(3) 0.0018(16) 0.0122(17) 0.0026(14)
C2B 0.055(2) 0.039(2) 0.047(3) -0.0081(19) 0.020(2) -0.0133(17)
C3 0.0813(15) 0.0329(8) 0.0624(12) 0.000 0.0253(11) 0.000
C11 0.0630(8) 0.0564(8) 0.0439(6) -0.0056(6) 0.0258(6) 0.0085(6)
C12 0.0399(5) 0.0414(6) 0.0396(5) 0.0031(4) 0.0188(4) 0.0038(4)
C13 0.0321(5) 0.0383(5) 0.0335(5) 0.0006(4) 0.0117(4) -0.0005(4)
C14 0.0378(5) 0.0511(7) 0.0336(5) 0.0003(5) 0.0111(4) -0.0028(5)
C15 0.0359(5) 0.0595(8) 0.0415(6) 0.0120(5) 0.0141(5) 0.0009(5)
C16 0.0472(7) 0.0923(13) 0.0484(8) 0.0250(8) 0.0107(6) 0.0084(8)
F1A 0.109(3) 0.0556(14) 0.0524(12) -0.0185(10) 0.0318(18) 0.0014(17)
F2A 0.0500(11) 0.0498(11) 0.1060(19) -0.0115(14) 0.0232(14) -0.0142(9)
F1B 0.093(2) 0.0511(13) 0.0483(13) -0.0183(10) -0.0009(15) -0.0038(15)
F2B 0.0745(18) 0.0598(13) 0.138(3) -0.0083(18) 0.066(2) -0.0193(13)
F3A 0.0819(17) 0.0898(19) 0.0887(17) -0.0288(15) 0.0405(14) 0.0150(14)
F3B 0.0948(19) 0.0429(10) 0.100(2) 0.0126(10) 0.0275(17) -0.0166(12)

loop_
_atom_type_symbol
_atom_type_description
_atom_type_scat_dispersion_real
_atom_type_scat_dispersion_imag
_atom_type_scat_source
C C 0.0033 0.0016 'International Tables Vol C Tables 4.2.6.8 and 6.1.1.4'
H H 0.0000 0.0000 'International Tables Vol C Tables 4.2.6.8 and 6.1.1.4'
S S 0.1246 0.1234 'International Tables Vol C Tables 4.2.6.8 and 6.1.1.4'
F F 0.0171 0.0103 'International Tables Vol C Tables 4.2.6.8 and 6.1.1.4'

loop_
_geom_angle_atom_site_label_1
_geom_angle_atom_site_label_2
_geom_angle_atom_site_label_3
_geom_angle
_geom_angle_site_symmetry_1
_geom_angle_site_symmetry_3
C15 S1 C12 93.31(6) . .
C1 C1 C13 130.57(6) 2_655 .
C1 C1 C2A 112.8(2) 2_655 .
C13 C1 C2A 116.5(3) . .
C1 C1 C2B 107.9(3) 2_655 .
C13 C1 C2B 121.1(3) . .
F1A C2A F2A 105.7(6) . .
F1A C2A C1 113.4(6) . .
F2A C2A C1 115.0(5) . .
F1A C2A C3 104.9(5) . .
F2A C2A C3 114.0(6) . .
C1 C2A C3 103.5(5) . .
F1B C2B F2B 106.4(6) . .
F1B C2B C3 114.0(6) . .
F2B C2B C3 106.8(5) . .
F1B C2B C1 111.4(5) . .
F2B C2B C1 110.1(6) . .
C3 C2B C1 108.0(5) . .
F3B C3 F3B 60.2(3) 2_655 .
F3B C3 C2B 122.6(4) 2_655 2_655
F3B C3 C2B 118.8(4) . 2_655
F3B C3 C2B 118.8(4) 2_655 .
F3B C3 C2B 122.6(4) . .
C2B C3 C2B 107.8(7) 2_655 .
F3B C3 F3A 102.6(3) . .
C2B C3 F3A 91.2(4) 2_655 .
C2B C3 F3A 108.4(4) . .
F3B C3 F3A 102.6(3) 2_655 2_655
C2B C3 F3A 108.4(4) 2_655 2_655
C2B C3 F3A 91.2(4) . 2_655
F3A C3 F3A 146.9(3) . 2_655
F3B C3 C2A 130.1(3) 2_655 2_655
F3B C3 C2A 114.1(3) . 2_655
C2B C3 C2A 105.41(19) . 2_655
F3A C3 C2A 101.8(3) . 2_655
F3A C3 C2A 98.2(3) 2_655 2_655
F3B C3 C2A 114.1(3) 2_655 .
F3B C3 C2A 130.1(3) . .
C2B C3 C2A 105.41(19) 2_655 .
F3A C3 C2A 98.2(3) . .
F3A C3 C2A 101.8(3) 2_655 .
C2A C3 C2A 105.1(6) 2_655 .
C13 C12 C11 129.82(11) . .
C13 C12 S1 110.23(9) . .
C11 C12 S1 119.91(10) . .
C12 C13 C14 112.37(10) . .
C12 C13 C1 125.22(10) . .
C14 C13 C1 122.34(11) . .
C15 C14 C13 113.65(12) . .
C14 C15 C16 128.06(15) . .
C14 C15 S1 110.42(9) . .
C16 C15 S1 121.50(13) . .

loop_
_geom_bond_atom_site_label_1
_geom_bond_atom_site_label_2
_geom_bond_distance
_geom_bond_site_symmetry_2
S1 C15 1.7192(16) .
S1 C12 1.7197(12) .
C1 C1 1.352(2) 2_655
C1 C13 1.4636(15) .
C1 C2A 1.476(8) .
C1 C2B 1.548(8) .
C2A F1A 1.358(9) .
C2A F2A 1.347(8) .
C2A C3 1.592(6) .
C2B F1B 1.338(9) .
C2B F2B 1.350(10) .
C2B C3 1.430(7) .
C3 F3B 1.263(3) 2_655
C3 F3B 1.263(3) .
C3 C2B 1.430(7) 2_655
C3 F3A 1.473(3) .
C3 F3A 1.473(3) 2_655
C3 C2A 1.592(6) 2_655
C11 C12 1.4978(17) .
C12 C13 1.3712(17) .
C13 C14 1.4373(15) .
C14 C15 1.3497(19) .
C15 C16 1.5046(17) .

loop_
_geom_torsion_atom_site_label_1
_geom_torsion_atom_site_label_2
_geom_torsion_atom_site_label_3
_geom_torsion_atom_site_label_4
_geom_torsion
_geom_torsion_site_symmetry_1
_geom_torsion_site_symmetry_4
C1 C1 C2A F1A -100.4(4) 2_655 .
C13 C1 C2A F1A 75.9(5) . .
C2B C1 C2A F1A -169(3) . .
C1 C1 C2A F2A 137.8(4) 2_655 .
C13 C1 C2A F2A -45.9(7) . .
C2B C1 C2A F2A 70(3) . .
C1 C1 C2A C3 12.8(6) 2_655 .
C13 C1 C2A C3 -171.0(2) . .
C2B C1 C2A C3 -55(2) . .
C1 C1 C2B F1B -131.4(5) 2_655 .
C13 C1 C2B F1B 55.1(7) . .
C2A C1 C2B F1B -16(2) . .
C1 C1 C2B F2B 110.8(5) 2_655 .
C13 C1 C2B F2B -62.7(6) . .
C2A C1 C2B F2B -133(3) . .
C1 C1 C2B C3 -5.5(6) 2_655 .
C13 C1 C2B C3 -179.0(3) . .
C2A C1 C2B C3 110(3) . .
F1B C2B C3 F3B -19.0(8) . 2_655
F2B C2B C3 F3B 98.3(6) . 2_655
C1 C2B C3 F3B -143.3(4) . 2_655
F1B C2B C3 F3B -90.2(7) . .
F2B C2B C3 F3B 27.1(7) . .
C1 C2B C3 F3B 145.5(4) . .
F1B C2B C3 C2B 126.2(8) . 2_655
F2B C2B C3 C2B -116.5(7) . 2_655
C1 C2B C3 C2B 1.9(2) . 2_655
F1B C2B C3 F3A 28.8(7) . .
F2B C2B C3 F3A 146.0(4) . .
C1 C2B C3 F3A -95.6(5) . .
F1B C2B C3 F3A -124.0(6) . 2_655
F2B C2B C3 F3A -6.8(5) . 2_655
C1 C2B C3 F3A 111.6(5) . 2_655
F1B C2B C3 C2A 137.1(5) . 2_655
F2B C2B C3 C2A -105.6(5) . 2_655
C1 C2B C3 C2A 12.8(9) . 2_655
F1B C2B C3 C2A 47(3) . .
F2B C2B C3 C2A 165(4) . .
C1 C2B C3 C2A -77(3) . .
F1A C2A C3 F3B -33.6(6) . 2_655
F2A C2A C3 F3B 81.7(6) . 2_655
C1 C2A C3 F3B -152.7(4) . 2_655
F1A C2A C3 F3B -103.9(5) . .
F2A C2A C3 F3B 11.3(8) . .
C1 C2A C3 F3B 136.9(4) . .
F1A C2A C3 C2B 103.7(5) . 2_655
F2A C2A C3 C2B -141.0(5) . 2_655
C1 C2A C3 C2B -15.4(8) . 2_655
F1A C2A C3 C2B -152(4) . .
F2A C2A C3 C2B -37(3) . .
C1 C2A C3 C2B 89(3) . .
F1A C2A C3 F3A 10.2(5) . .
F2A C2A C3 F3A 125.4(6) . .
C1 C2A C3 F3A -108.9(4) . .
F1A C2A C3 F3A -143.2(5) . 2_655
F2A C2A C3 F3A -28.0(6) . 2_655
C1 C2A C3 F3A 97.6(4) . 2_655
F1A C2A C3 C2A 114.8(6) . 2_655
F2A C2A C3 C2A -129.9(7) . 2_655
C1 C2A C3 C2A -4.31(19) . 2_655
C15 S1 C12 C13 0.32(10) . .
C15 S1 C12 C11 -177.69(12) . .
C11 C12 C13 C14 177.49(14) . .
S1 C12 C13 C14 -0.26(14) . .
C11 C12 C13 C1 0.4(2) . .
S1 C12 C13 C1 -177.39(9) . .
C1 C1 C13 C12 -43.8(2) 2_655 .
C2A C1 C13 C12 140.7(4) . .
C2B C1 C13 C12 128.0(4) . .
C1 C1 C13 C14 139.32(17) 2_655 .
C2A C1 C13 C14 -36.1(4) . .
C2B C1 C13 C14 -48.8(4) . .
C12 C13 C14 C15 0.04(16) . .
C1 C13 C14 C15 177.27(11) . .
C13 C14 C15 C16 -178.63(14) . .
C13 C14 C15 S1 0.19(15) . .
C12 S1 C15 C14 -0.29(11) . .
C12 S1 C15 C16 178.62(13) . .
